data_2221775
loop_
_publ_author_name
'Fan, Congbin'
'Liu, Weijun'
'Liu, Gang'
'Yang, Tianshe'

_publ_section_title 1-[5-(3-Chlorophenyl)-2-methyl-3-thienyl]-3,3,4,4,5,5-hexafluoro-2-(2-methoxyphenyl)cyclopent-1-ene
_journal_coeditor_code NG2571
_journal_issue 5
_journal_name_full 'Acta Crystallographica Section E'
_journal_page_first o1105
_journal_paper_doi 10.1107/S1600536809013993
_journal_volume 65
_journal_year 2009
_chemical_formula_iupac 'C23 H15 Cl F6 O S'
_chemical_formula_moiety 'C23 H15 Cl F6 O S'
_chemical_formula_sum 'C23 H15 Cl F6 O S'
_chemical_formula_weight 488.86
_chemical_name_systematic
;
1-[5-(3-Chlorophenyl)-2-methyl-3-thienyl]-3,3,4,4,5,5-
hexafluoro-2-(2-methoxyphenyl)cyclopent-1-ene
;
_space_group_IT_number 2
_symmetry_cell_setting triclinic
_symmetry_space_group_name_Hall '-P 1'
_symmetry_space_group_name_H-M 'P -1'
_atom_sites_solution_hydrogens geom
_atom_sites_solution_primary direct
_atom_sites_solution_secondary difmap
_audit_creation_method SHELXL97
_cell_angle_alpha 83.5290(10)
_cell_angle_beta 71.5640(10)
_cell_angle_gamma 80.6390(10)
_cell_formula_units_Z 2
_cell_length_a 9.4057(10)
_cell_length_b 10.2900(11)
_cell_length_c 11.9548(13)
_cell_measurement_reflns_used 4346
_cell_measurement_temperature 291(2)
_cell_measurement_theta_max 28.12
_cell_measurement_theta_min 2.45
_cell_volume 1080.7(2)
_computing_cell_refinement 'SMART (Bruker, 1997)'
_computing_data_collection 'SMART (Bruker, 1997)'
_computing_data_reduction 'SAINT (Bruker, 1997)'
_computing_molecular_graphics
;
ORTEPIII (Burnett & Johnson, 1996) and ORTEP-3 for Windows (Farrugia,
1997)
;
_computing_publication_material 'SHELXTL (Sheldrick, 2008)'
_computing_structure_refinement 'SHELXL97 (Sheldrick, 2008)'
_computing_structure_solution 'SHELXS97 (Sheldrick, 2008)'
_diffrn_ambient_temperature 291(2)
_diffrn_measured_fraction_theta_full 0.992
_diffrn_measured_fraction_theta_max 0.992
_diffrn_measurement_device_type 'Bruker SMART CCD area-detector'
_diffrn_measurement_method '\f and \w'
_diffrn_radiation_monochromator graphite
_diffrn_radiation_source 'fine-focus sealed tube'
_diffrn_radiation_type MoK\a
_diffrn_radiation_wavelength 0.71073
_diffrn_reflns_av_R_equivalents 0.0113
_diffrn_reflns_av_sigmaI/netI 0.0158
_diffrn_reflns_limit_h_max 11
_diffrn_reflns_limit_h_min -11
_diffrn_reflns_limit_k_max 12
_diffrn_reflns_limit_k_min -12
_diffrn_reflns_limit_l_max 14
_diffrn_reflns_limit_l_min -14
_diffrn_reflns_number 8254
_diffrn_reflns_theta_full 25.50
_diffrn_reflns_theta_max 25.50
_diffrn_reflns_theta_min 2.45
_diffrn_standards_number 0
_exptl_absorpt_coefficient_mu 0.338
_exptl_absorpt_correction_T_max 0.8958
_exptl_absorpt_correction_T_min 0.8514
_exptl_absorpt_correction_type multi-scan
_exptl_absorpt_process_details '(SADABS; Sheldrick, 1996)'
_exptl_crystal_colour colourless
_exptl_crystal_density_diffrn 1.502
_exptl_crystal_density_method 'not measured'
_exptl_crystal_description block
_exptl_crystal_F_000 496
_exptl_crystal_size_max 0.49
_exptl_crystal_size_mid 0.45
_exptl_crystal_size_min 0.33
_refine_diff_density_max 0.284
_refine_diff_density_min -0.362
_refine_ls_extinction_method none
_refine_ls_goodness_of_fit_ref 1.034
_refine_ls_hydrogen_treatment constr
_refine_ls_matrix_type full
_refine_ls_number_parameters 321
_refine_ls_number_reflns 3997
_refine_ls_number_restraints 553
_refine_ls_restrained_S_all 1.063
_refine_ls_R_factor_all 0.0486
_refine_ls_R_factor_gt 0.0403
_refine_ls_shift/su_max 0.001
_refine_ls_shift/su_mean 0.001
_refine_ls_structure_factor_coef Fsqd
_refine_ls_weighting_details 'calc w = 1/[\s^2^(Fo^2^)+(0.0497P)^2^+0.4496P] where P=(Fo^2^+2Fc^2^)/3'
_refine_ls_weighting_scheme calc
_refine_ls_wR_factor_gt 0.1033
_refine_ls_wR_factor_ref 0.1107
_reflns_number_gt 3358
_reflns_number_total 3997
_reflns_threshold_expression I>2\s(I)
_cod_data_source_file ng2571.cif
_cod_data_source_block I
_cod_database_code 2221775
_cod_database_fobs_code 2221775

loop_
_symmetry_equiv_pos_as_xyz
'x, y, z'
'-x, -y, -z'

loop_
_atom_site_type_symbol
_atom_site_label
_atom_site_fract_x
_atom_site_fract_y
_atom_site_fract_z
_atom_site_U_iso_or_equiv
_atom_site_adp_type
_atom_site_calc_flag
_atom_site_refinement_flags
_atom_site_occupancy
_atom_site_disorder_assembly
_atom_site_disorder_group
C C9 0.7086(3) 0.7630(3) 0.5031(3) 0.0560(8) Uani d PDU 0.784(3) A 1
F F1 0.5898(3) 0.8609(2) 0.5303(2) 0.0930(9) Uani d PDU 0.784(3) A 1
F F2 0.7750(3) 0.7584(2) 0.58991(15) 0.0854(7) Uani d PDU 0.784(3) A 1
C C9' 0.6784(10) 0.7854(12) 0.4846(8) 0.0560(8) Uani d PDU 0.216(3) A 2
F F1' 0.5498(9) 0.8402(8) 0.4640(8) 0.0930(9) Uani d PDU 0.216(3) A 2
F F2' 0.6890(12) 0.8415(10) 0.5755(6) 0.0854(7) Uani d PDU 0.216(3) A 2
C C10 0.6576(3) 0.6302(3) 0.5013(3) 0.0566(7) Uani d PDU 0.826(2) A 1
F F3 0.52853(19) 0.6483(2) 0.4715(2) 0.0893(6) Uani d PDU 0.826(2) A 1
F F4 0.6283(3) 0.56317(19) 0.60649(15) 0.0877(6) Uani d PDU 0.826(2) A 1
C C10' 0.6811(14) 0.6391(15) 0.5180(12) 0.0566(7) Uani d PDU 0.174(2) A 2
F F3' 0.5428(9) 0.6053(11) 0.5606(12) 0.0893(6) Uani d PDU 0.174(2) A 2
F F4' 0.7538(10) 0.5982(9) 0.5974(7) 0.0877(6) Uani d PDU 0.174(2) A 2
C C11 0.7876(3) 0.5608(3) 0.4040(3) 0.0504(6) Uani d PDU 0.834(5) A 1
F F5 0.7345(3) 0.4861(3) 0.34450(17) 0.0778(7) Uani d PDU 0.834(5) A 1
F F6 0.8815(3) 0.4760(2) 0.4529(2) 0.0771(7) Uani d PDU 0.834(5) A 1
C C11' 0.7621(15) 0.5759(12) 0.4012(12) 0.0504(6) Uani d PDU 0.166(5) A 2
F F5' 0.6680(14) 0.5518(13) 0.3457(9) 0.0778(7) Uani d PDU 0.166(5) A 2
F F6' 0.8458(15) 0.4630(13) 0.4176(13) 0.0771(7) Uani d PDU 0.166(5) A 2
Cl Cl1 1.52883(10) 0.09741(8) 0.13406(7) 0.1001(3) Uani d . 1 . .
S S1 1.10823(7) 0.64743(6) -0.01005(5) 0.05725(18) Uani d . 1 A .
O O1 1.11475(18) 0.81945(15) 0.35023(17) 0.0710(5) Uani d U 1 . .
C C1 1.0232(2) 0.9304(2) 0.32810(19) 0.0521(5) Uani d U 1 . .
C C2 1.0714(3) 1.0534(2) 0.2928(2) 0.0672(6) Uani d U 1 . .
H H2 1.1715 1.0634 0.2819 0.081 Uiso calc R 1 . .
C C3 0.9705(3) 1.1608(2) 0.2740(2) 0.0705(7) Uani d U 1 . .
H H3 1.0039 1.2427 0.2500 0.085 Uiso calc R 1 . .
C C4 0.8232(3) 1.1490(2) 0.2899(2) 0.0650(6) Uani d U 1 . .
H H4 0.7562 1.2222 0.2777 0.078 Uiso calc R 1 . .
C C5 0.7744(3) 1.0270(2) 0.32442(19) 0.0539(5) Uani d U 1 . .
H H5 0.6738 1.0188 0.3356 0.065 Uiso calc R 1 . .
C C6 0.8730(2) 0.91614(18) 0.34282(16) 0.0444(4) Uani d U 1 A .
C C7 1.2362(3) 0.8347(3) 0.3900(2) 0.0758(7) Uani d U 1 . .
H H7A 1.3143 0.8689 0.3256 0.114 Uiso calc R 1 . .
H H7B 1.2755 0.7506 0.4198 0.114 Uiso calc R 1 . .
H H7C 1.2017 0.8949 0.4518 0.114 Uiso calc R 1 . .
C C8 0.8185(2) 0.78631(19) 0.38147(17) 0.0442(4) Uani d DU 1 . .
C C12 0.8636(2) 0.67244(18) 0.32766(16) 0.0413(4) Uani d DU 1 A .
C C13 0.9725(2) 0.64498(17) 0.21130(16) 0.0419(4) Uani d U 1 . .
C C14 1.0915(2) 0.53693(18) 0.19382(17) 0.0440(4) Uani d U 1 A .
H H14 1.1096 0.4798 0.2554 0.053 Uiso calc R 1 . .
C C15 1.1763(2) 0.52489(19) 0.07887(17) 0.0461(4) Uani d U 1 . .
C C16 0.9669(2) 0.71461(19) 0.10727(18) 0.0488(5) Uani d U 1 A .
C C17 0.8561(3) 0.8294(2) 0.0852(2) 0.0666(6) Uani d U 1 . .
H H17A 0.7603 0.8263 0.1451 0.100 Uiso calc R 1 A .
H H17B 0.8439 0.8248 0.0090 0.100 Uiso calc R 1 . .
H H17C 0.8932 0.9104 0.0873 0.100 Uiso calc R 1 . .
C C18 1.3086(2) 0.4285(2) 0.02687(17) 0.0480(4) Uani d U 1 A .
C C19 1.3943(3) 0.4423(2) -0.0917(2) 0.0658(6) Uani d U 1 . .
H H19 1.3666 0.5128 -0.1399 0.079 Uiso calc R 1 A .
C C20 1.5198(3) 0.3523(3) -0.1381(2) 0.0772(7) Uani d U 1 A .
H H20 1.5763 0.3638 -0.2170 0.093 Uiso calc R 1 . .
C C21 1.5622(3) 0.2472(3) -0.0706(2) 0.0681(6) Uani d U 1 . .
H H21 1.6467 0.1868 -0.1025 0.082 Uiso calc R 1 A .
C C22 1.4773(3) 0.2320(2) 0.0462(2) 0.0594(5) Uani d U 1 A .
C C23 1.3525(2) 0.3205(2) 0.09609(19) 0.0531(5) Uani d U 1 . .
H H23 1.2977 0.3084 0.1754 0.064 Uiso calc R 1 A .

loop_
_atom_site_aniso_label
_atom_site_aniso_U_11
_atom_site_aniso_U_22
_atom_site_aniso_U_33
_atom_site_aniso_U_12
_atom_site_aniso_U_13
_atom_site_aniso_U_23
C9 0.0574(15) 0.0530(16) 0.0522(14) -0.0082(12) -0.0075(11) -0.0065(12)
F1 0.0854(14) 0.0621(11) 0.0886(17) 0.0065(10) 0.0275(13) -0.0103(11)
F2 0.1147(17) 0.1028(17) 0.0470(9) -0.0445(13) -0.0213(10) -0.0054(10)
C9' 0.0574(15) 0.0530(16) 0.0522(14) -0.0082(12) -0.0075(11) -0.0065(12)
F1' 0.0854(14) 0.0621(11) 0.0886(17) 0.0065(10) 0.0275(13) -0.0103(11)
F2' 0.1147(17) 0.1028(17) 0.0470(9) -0.0445(13) -0.0213(10) -0.0054(10)
C10 0.0539(14) 0.0575(13) 0.0548(14) -0.0176(11) -0.0095(10) 0.0055(11)
F3 0.0540(9) 0.0936(14) 0.1218(17) -0.0148(9) -0.0273(11) -0.0044(12)
F4 0.1098(16) 0.0752(11) 0.0590(10) -0.0282(11) 0.0021(10) 0.0153(8)
C10' 0.0539(14) 0.0575(13) 0.0548(14) -0.0176(11) -0.0095(10) 0.0055(11)
F3' 0.0540(9) 0.0936(14) 0.1218(17) -0.0148(9) -0.0273(11) -0.0044(12)
F4' 0.1098(16) 0.0752(11) 0.0590(10) -0.0282(11) 0.0021(10) 0.0153(8)
C11 0.0549(14) 0.0419(12) 0.0553(11) -0.0108(11) -0.0182(10) 0.0030(9)
F5 0.0961(16) 0.0636(15) 0.0790(10) -0.0429(13) -0.0152(10) -0.0131(10)
F6 0.0748(13) 0.0608(10) 0.0836(16) 0.0013(9) -0.0233(9) 0.0277(10)
C11' 0.0549(14) 0.0419(12) 0.0553(11) -0.0108(11) -0.0182(10) 0.0030(9)
F5' 0.0961(16) 0.0636(15) 0.0790(10) -0.0429(13) -0.0152(10) -0.0131(10)
F6' 0.0748(13) 0.0608(10) 0.0836(16) 0.0013(9) -0.0233(9) 0.0277(10)
Cl1 0.0996(6) 0.0937(5) 0.0895(5) 0.0389(4) -0.0325(4) 0.0023(4)
S1 0.0699(4) 0.0557(3) 0.0415(3) 0.0014(3) -0.0171(2) 0.0026(2)
O1 0.0581(9) 0.0508(9) 0.1132(14) -0.0043(7) -0.0380(9) -0.0118(9)
C1 0.0571(12) 0.0424(10) 0.0589(12) -0.0093(9) -0.0176(10) -0.0084(9)
C2 0.0677(14) 0.0549(13) 0.0837(16) -0.0232(11) -0.0220(12) -0.0052(12)
C3 0.0964(19) 0.0432(12) 0.0748(16) -0.0224(12) -0.0259(14) 0.0020(11)
C4 0.0873(17) 0.0440(12) 0.0642(14) -0.0038(11) -0.0281(12) 0.0024(10)
C5 0.0603(12) 0.0479(11) 0.0533(12) -0.0045(9) -0.0188(10) -0.0024(9)
C6 0.0521(11) 0.0388(10) 0.0421(10) -0.0067(8) -0.0127(8) -0.0059(8)
C7 0.0712(16) 0.0849(18) 0.0764(17) -0.0021(14) -0.0305(13) -0.0147(14)
C8 0.0458(10) 0.0430(10) 0.0450(10) -0.0086(8) -0.0144(8) -0.0029(8)
C12 0.0436(10) 0.0388(9) 0.0451(10) -0.0074(8) -0.0181(8) -0.0002(8)
C13 0.0484(10) 0.0366(9) 0.0436(10) -0.0088(8) -0.0171(8) -0.0016(7)
C14 0.0510(11) 0.0389(9) 0.0429(10) -0.0050(8) -0.0171(8) 0.0006(8)
C15 0.0516(11) 0.0424(10) 0.0457(10) -0.0070(8) -0.0169(9) -0.0019(8)
C16 0.0577(12) 0.0431(10) 0.0471(11) -0.0033(9) -0.0203(9) -0.0015(8)
C17 0.0837(17) 0.0573(13) 0.0593(13) 0.0119(12) -0.0337(12) -0.0014(11)
C18 0.0510(11) 0.0471(11) 0.0461(10) -0.0060(8) -0.0142(9) -0.0067(8)
C19 0.0787(16) 0.0590(13) 0.0490(12) -0.0009(11) -0.0087(11) -0.0029(10)
C20 0.0825(17) 0.0754(17) 0.0548(14) -0.0005(14) 0.0032(12) -0.0114(12)
C21 0.0601(14) 0.0703(15) 0.0658(15) 0.0051(11) -0.0086(11) -0.0218(12)
C22 0.0572(13) 0.0586(13) 0.0627(13) 0.0036(10) -0.0226(11) -0.0089(10)
C23 0.0513(11) 0.0568(12) 0.0477(11) -0.0030(9) -0.0115(9) -0.0058(9)

loop_
_atom_type_symbol
_atom_type_description
_atom_type_scat_dispersion_real
_atom_type_scat_dispersion_imag
_atom_type_scat_source
C C 0.0033 0.0016 'International Tables Vol C Tables 4.2.6.8 and 6.1.1.4'
H H 0.0000 0.0000 'International Tables Vol C Tables 4.2.6.8 and 6.1.1.4'
O O 0.0106 0.0060 'International Tables Vol C Tables 4.2.6.8 and 6.1.1.4'
F F 0.0171 0.0103 'International Tables Vol C Tables 4.2.6.8 and 6.1.1.4'
S S 0.1246 0.1234 'International Tables Vol C Tables 4.2.6.8 and 6.1.1.4'
Cl Cl 0.1484 0.1585 'International Tables Vol C Tables 4.2.6.8 and 6.1.1.4'

loop_
_geom_angle_atom_site_label_1
_geom_angle_atom_site_label_2
_geom_angle_atom_site_label_3
_geom_angle_site_symmetry_1
_geom_angle_site_symmetry_3
_geom_angle
_geom_angle_publ_flag
F1 C9 F2 . . 105.1(3) ?
F1 C9 C8 . . 112.8(2) ?
F2 C9 C8 . . 111.9(2) ?
F1 C9 C10 . . 111.9(3) ?
F2 C9 C10 . . 110.1(2) ?
C8 C9 C10 . . 105.2(2) ?
F2' C9' F1' . . 107.7(8) ?
F2' C9' C8 . . 112.1(8) ?
F1' C9' C8 . . 116.1(8) ?
F2' C9' C10' . . 107.2(10) ?
F1' C9' C10' . . 112.4(9) ?
C8 C9' C10' . . 100.9(7) ?
F4 C10 F3 . . 106.5(2) ?
F4 C10 C9 . . 112.6(3) ?
F3 C10 C9 . . 110.1(3) ?
F4 C10 C11 . . 114.1(3) ?
F3 C10 C11 . . 110.1(2) ?
C9 C10 C11 . . 103.5(2) ?
F3' C10' F4' . . 108.1(9) ?
F3' C10' C9' . . 111.9(11) ?
F4' C10' C9' . . 112.7(11) ?
F3' C10' C11' . . 109.3(11) ?
F4' C10' C11' . . 111.1(11) ?
C9' C10' C11' . . 103.7(9) ?
F5 C11 F6 . . 105.7(2) ?
F5 C11 C12 . . 113.2(2) ?
F6 C11 C12 . . 112.9(2) ?
F5 C11 C10 . . 110.8(2) ?
F6 C11 C10 . . 110.0(3) ?
C12 C11 C10 . . 104.2(2) ?
F6' C11' F5' . . 107.9(9) ?
F6' C11' C12 . . 109.1(11) ?
F5' C11' C12 . . 110.4(9) ?
F6' C11' C10' . . 110.9(12) ?
F5' C11' C10' . . 113.1(11) ?
C12 C11' C10' . . 105.4(8) ?
C16 S1 C15 . . 93.21(9) ?
C1 O1 C7 . . 118.22(18) ?
O1 C1 C2 . . 123.8(2) ?
O1 C1 C6 . . 116.66(17) ?
C2 C1 C6 . . 119.5(2) ?
C3 C2 C1 . . 120.0(2) ?
C3 C2 H2 . . 120.0 ?
C1 C2 H2 . . 120.0 ?
C4 C3 C2 . . 121.2(2) ?
C4 C3 H3 . . 119.4 ?
C2 C3 H3 . . 119.4 ?
C3 C4 C5 . . 119.2(2) ?
C3 C4 H4 . . 120.4 ?
C5 C4 H4 . . 120.4 ?
C4 C5 C6 . . 121.3(2) ?
C4 C5 H5 . . 119.4 ?
C6 C5 H5 . . 119.4 ?
C5 C6 C1 . . 118.77(18) ?
C5 C6 C8 . . 120.66(18) ?
C1 C6 C8 . . 120.53(17) ?
O1 C7 H7A . . 109.5 ?
O1 C7 H7B . . 109.5 ?
H7A C7 H7B . . 109.5 ?
O1 C7 H7C . . 109.5 ?
H7A C7 H7C . . 109.5 ?
H7B C7 H7C . . 109.5 ?
C12 C8 C6 . . 129.26(18) ?
C12 C8 C9' . . 114.1(5) ?
C6 C8 C9' . . 115.9(5) ?
C12 C8 C9 . . 109.6(2) ?
C6 C8 C9 . . 120.8(2) ?
C8 C12 C13 . . 129.51(17) ?
C8 C12 C11' . . 106.6(6) ?
C13 C12 C11' . . 123.3(6) ?
C8 C12 C11 . . 111.5(2) ?
C13 C12 C11 . . 118.97(19) ?
C16 C13 C14 . . 112.60(17) ?
C16 C13 C12 . . 124.45(17) ?
C14 C13 C12 . . 122.85(16) ?
C15 C14 C13 . . 113.91(17) ?
C15 C14 H14 . . 123.0 ?
C13 C14 H14 . . 123.0 ?
C14 C15 C18 . . 129.71(18) ?
C14 C15 S1 . . 109.86(15) ?
C18 C15 S1 . . 120.42(15) ?
C13 C16 C17 . . 129.94(19) ?
C13 C16 S1 . . 110.41(15) ?
C17 C16 S1 . . 119.58(16) ?
C16 C17 H17A . . 109.5 ?
C16 C17 H17B . . 109.5 ?
H17A C17 H17B . . 109.5 ?
C16 C17 H17C . . 109.5 ?
H17A C17 H17C . . 109.5 ?
H17B C17 H17C . . 109.5 ?
C19 C18 C23 . . 118.1(2) ?
C19 C18 C15 . . 121.50(19) ?
C23 C18 C15 . . 120.39(18) ?
C20 C19 C18 . . 120.6(2) ?
C20 C19 H19 . . 119.7 ?
C18 C19 H19 . . 119.7 ?
C21 C20 C19 . . 121.2(2) ?
C21 C20 H20 . . 119.4 ?
C19 C20 H20 . . 119.4 ?
C20 C21 C22 . . 118.6(2) ?
C20 C21 H21 . . 120.7 ?
C22 C21 H21 . . 120.7 ?
C23 C22 C21 . . 122.0(2) ?
C23 C22 Cl1 . . 118.70(18) ?
C21 C22 Cl1 . . 119.34(18) ?
C22 C23 C18 . . 119.6(2) ?
C22 C23 H23 . . 120.2 ?
C18 C23 H23 . . 120.2 ?

loop_
_geom_bond_atom_site_label_1
_geom_bond_atom_site_label_2
_geom_bond_site_symmetry_2
_geom_bond_distance
_geom_bond_publ_flag
C9 F1 . 1.359(3) ?
C9 F2 . 1.363(4) ?
C9 C8 . 1.514(3) ?
C9 C10 . 1.525(4) ?
C9' F2' . 1.324(9) ?
C9' F1' . 1.332(9) ?
C9' C8 . 1.493(8) ?
C9' C10' . 1.512(9) ?
C10 F4 . 1.334(3) ?
C10 F3 . 1.349(3) ?
C10 C11 . 1.536(4) ?
C10' F3' . 1.327(10) ?
C10' F4' . 1.332(10) ?
C10' C11' . 1.524(9) ?
C11 F5 . 1.348(3) ?
C11 F6 . 1.358(3) ?
C11 C12 . 1.510(3) ?
C11' F6' . 1.326(10) ?
C11' F5' . 1.328(10) ?
C11' C12 . 1.500(9) ?
Cl1 C22 . 1.741(2) ?
S1 C16 . 1.718(2) ?
S1 C15 . 1.731(2) ?
O1 C1 . 1.368(3) ?
O1 C7 . 1.405(3) ?
C1 C2 . 1.389(3) ?
C1 C6 . 1.398(3) ?
C2 C3 . 1.383(4) ?
C2 H2 . 0.9300 ?
C3 C4 . 1.361(4) ?
C3 H3 . 0.9300 ?
C4 C5 . 1.381(3) ?
C4 H4 . 0.9300 ?
C5 C6 . 1.392(3) ?
C5 H5 . 0.9300 ?
C6 C8 . 1.481(3) ?
C7 H7A . 0.9600 ?
C7 H7B . 0.9600 ?
C7 H7C . 0.9600 ?
C8 C12 . 1.342(3) ?
C12 C13 . 1.469(3) ?
C13 C16 . 1.375(3) ?
C13 C14 . 1.426(3) ?
C14 C15 . 1.361(3) ?
C14 H14 . 0.9300 ?
C15 C18 . 1.472(3) ?
C16 C17 . 1.502(3) ?
C17 H17A . 0.9600 ?
C17 H17B . 0.9600 ?
C17 H17C . 0.9600 ?
C18 C19 . 1.396(3) ?
C18 C23 . 1.396(3) ?
C19 C20 . 1.380(3) ?
C19 H19 . 0.9300 ?
C20 C21 . 1.359(4) ?
C20 H20 . 0.9300 ?
C21 C22 . 1.377(3) ?
C21 H21 . 0.9300 ?
C22 C23 . 1.376(3) ?
C23 H23 . 0.9300 ?

loop_
_geom_torsion_atom_site_label_1
_geom_torsion_atom_site_label_2
_geom_torsion_atom_site_label_3
_geom_torsion_atom_site_label_4
_geom_torsion_site_symmetry_1
_geom_torsion_site_symmetry_2
_geom_torsion_site_symmetry_3
_geom_torsion_site_symmetry_4
_geom_torsion
_geom_torsion_publ_flag
F1 C9 C10 F4 . . . . -89.8(3) ?
F2 C9 C10 F4 . . . . 26.7(4) ?
C8 C9 C10 F4 . . . . 147.5(3) ?
F1 C9 C10 F3 . . . . 28.9(4) ?
F2 C9 C10 F3 . . . . 145.4(3) ?
C8 C9 C10 F3 . . . . -93.8(3) ?
F1 C9 C10 C11 . . . . 146.6(3) ?
F2 C9 C10 C11 . . . . -96.9(3) ?
C8 C9 C10 C11 . . . . 23.8(3) ?
F2' C9' C10' F3' . . . . 95.5(11) ?
F1' C9' C10' F3' . . . . -22.6(13) ?
C8 C9' C10' F3' . . . . -147.0(10) ?
F2' C9' C10' F4' . . . . -26.6(13) ?
F1' C9' C10' F4' . . . . -144.7(9) ?
C8 C9' C10' F4' . . . . 90.9(11) ?
F2' C9' C10' C11' . . . . -146.8(9) ?
F1' C9' C10' C11' . . . . 95.0(10) ?
C8 C9' C10' C11' . . . . -29.3(10) ?
F4 C10 C11 F5 . . . . 92.5(3) ?
F3 C10 C11 F5 . . . . -27.2(3) ?
C9 C10 C11 F5 . . . . -144.9(2) ?
F4 C10 C11 F6 . . . . -24.1(3) ?
F3 C10 C11 F6 . . . . -143.8(3) ?
C9 C10 C11 F6 . . . . 98.5(3) ?
F4 C10 C11 C12 . . . . -145.4(2) ?
F3 C10 C11 C12 . . . . 94.9(3) ?
C9 C10 C11 C12 . . . . -22.8(3) ?
F3' C10' C11' F6' . . . . -95.1(13) ?
F4' C10' C11' F6' . . . . 24.1(13) ?
C9' C10' C11' F6' . . . . 145.4(10) ?
F3' C10' C11' F5' . . . . 26.3(13) ?
F4' C10' C11' F5' . . . . 145.5(10) ?
C9' C10' C11' F5' . . . . -93.2(10) ?
F3' C10' C11' C12 . . . . 146.9(10) ?
F4' C10' C11' C12 . . . . -93.8(11) ?
C9' C10' C11' C12 . . . . 27.4(12) ?
C7 O1 C1 C2 . . . . 28.8(3) ?
C7 O1 C1 C6 . . . . -151.1(2) ?
O1 C1 C2 C3 . . . . -179.1(2) ?
C6 C1 C2 C3 . . . . 0.8(4) ?
C1 C2 C3 C4 . . . . 0.3(4) ?
C2 C3 C4 C5 . . . . -0.6(4) ?
C3 C4 C5 C6 . . . . -0.2(3) ?
C4 C5 C6 C1 . . . . 1.3(3) ?
C4 C5 C6 C8 . . . . 179.1(2) ?
O1 C1 C6 C5 . . . . 178.30(19) ?
C2 C1 C6 C5 . . . . -1.6(3) ?
O1 C1 C6 C8 . . . . 0.5(3) ?
C2 C1 C6 C8 . . . . -179.4(2) ?
C5 C6 C8 C12 . . . . 120.1(2) ?
C1 C6 C8 C12 . . . . -62.1(3) ?
C5 C6 C8 C9' . . . . -49.3(5) ?
C1 C6 C8 C9' . . . . 128.5(5) ?
C5 C6 C8 C9 . . . . -67.4(3) ?
C1 C6 C8 C9 . . . . 110.4(2) ?
F2' C9' C8 C12 . . . . 137.0(8) ?
F1' C9' C8 C12 . . . . -98.6(9) ?
C10' C9' C8 C12 . . . . 23.2(8) ?
F2' C9' C8 C6 . . . . -52.0(10) ?
F1' C9' C8 C6 . . . . 72.5(10) ?
C10' C9' C8 C6 . . . . -165.8(6) ?
F2' C9' C8 C9 . . . . 59.4(16) ?
F1' C9' C8 C9 . . . . -176(3) ?
C10' C9' C8 C9 . . . . -54.4(18) ?
F1 C9 C8 C12 . . . . -138.6(3) ?
F2 C9 C8 C12 . . . . 103.1(3) ?
C10 C9 C8 C12 . . . . -16.4(3) ?
F1 C9 C8 C6 . . . . 47.6(4) ?
F2 C9 C8 C6 . . . . -70.7(3) ?
C10 C9 C8 C6 . . . . 169.7(2) ?
F1 C9 C8 C9' . . . . -29.7(18) ?
F2 C9 C8 C9' . . . . -148(2) ?
C10 C9 C8 C9' . . . . 92(2) ?
C6 C8 C12 C13 . . . . -4.6(3) ?
C9' C8 C12 C13 . . . . 165.0(5) ?
C9 C8 C12 C13 . . . . -177.7(2) ?
C6 C8 C12 C11' . . . . -175.7(6) ?
C9' C8 C12 C11' . . . . -6.1(7) ?
C9 C8 C12 C11' . . . . 11.2(6) ?
C6 C8 C12 C11 . . . . 174.6(2) ?
C9' C8 C12 C11 . . . . -15.8(5) ?
C9 C8 C12 C11 . . . . 1.5(3) ?
F6' C11' C12 C8 . . . . -132.9(9) ?
F5' C11' C12 C8 . . . . 108.7(10) ?
C10' C11' C12 C8 . . . . -13.7(10) ?
F6' C11' C12 C13 . . . . 55.3(12) ?
F5' C11' C12 C13 . . . . -63.1(12) ?
C10' C11' C12 C13 . . . . 174.5(6) ?
F6' C11' C12 C11 . . . . -13(3) ?
F5' C11' C12 C11 . . . . -131(4) ?
C10' C11' C12 C11 . . . . 106(4) ?
F5 C11 C12 C8 . . . . 134.4(2) ?
F6 C11 C12 C8 . . . . -105.5(3) ?
C10 C11 C12 C8 . . . . 13.9(3) ?
F5 C11 C12 C13 . . . . -46.3(3) ?
F6 C11 C12 C13 . . . . 73.8(3) ?
C10 C11 C12 C13 . . . . -166.80(19) ?
F5 C11 C12 C11' . . . . 71(4) ?
F6 C11 C12 C11' . . . . -169(4) ?
C10 C11 C12 C11' . . . . -49(4) ?
C8 C12 C13 C16 . . . . -52.8(3) ?
C11' C12 C13 C16 . . . . 117.0(7) ?
C11 C12 C13 C16 . . . . 128.1(2) ?
C8 C12 C13 C14 . . . . 131.0(2) ?
C11' C12 C13 C14 . . . . -59.2(7) ?
C11 C12 C13 C14 . . . . -48.2(3) ?
C16 C13 C14 C15 . . . . 0.6(2) ?
C12 C13 C14 C15 . . . . 177.27(17) ?
C13 C14 C15 C18 . . . . 178.83(18) ?
C13 C14 C15 S1 . . . . -0.5(2) ?
C16 S1 C15 C14 . . . . 0.21(16) ?
C16 S1 C15 C18 . . . . -179.19(16) ?
C14 C13 C16 C17 . . . . 176.5(2) ?
C12 C13 C16 C17 . . . . -0.1(3) ?
C14 C13 C16 S1 . . . . -0.4(2) ?
C12 C13 C16 S1 . . . . -177.03(14) ?
C15 S1 C16 C13 . . . . 0.14(16) ?
C15 S1 C16 C17 . . . . -177.15(18) ?
C14 C15 C18 C19 . . . . -171.0(2) ?
S1 C15 C18 C19 . . . . 8.3(3) ?
C14 C15 C18 C23 . . . . 8.5(3) ?
S1 C15 C18 C23 . . . . -172.26(16) ?
C23 C18 C19 C20 . . . . -0.8(4) ?
C15 C18 C19 C20 . . . . 178.7(2) ?
C18 C19 C20 C21 . . . . 0.9(4) ?
C19 C20 C21 C22 . . . . -0.2(4) ?
C20 C21 C22 C23 . . . . -0.6(4) ?
C20 C21 C22 Cl1 . . . . 179.5(2) ?
C21 C22 C23 C18 . . . . 0.6(3) ?
Cl1 C22 C23 C18 . . . . -179.50(17) ?
C19 C18 C23 C22 . . . . 0.1(3) ?
C15 C18 C23 C22 . . . . -179.40(19) ?
